data_4334707
loop_
_publ_author_name
'Golam Moula'
'Moumita Bose'
'Sabyasachi Sarkar'

_publ_section_title
;
 Replica of a Fishy Enzyme: Structure-Function Analogue of
 Trimethylamine-N-Oxide Reductase
;
_journal_name_full 'Inorganic Chemistry'
_journal_page_first 5316
_journal_page_last 5327
_journal_paper_doi 10.1021/ic4002576
_journal_volume 52
_journal_year 2013
_chemical_formula_moiety 'C26 H44 Mo N4 O S4'
_chemical_formula_sum 'C26 H44 Mo N4 O S4'
_chemical_formula_weight 652.83
_chemical_name_systematic
;
 ?
;
_space_group_IT_number 14
_symmetry_cell_setting monoclinic
_symmetry_space_group_name_Hall '-P 2yn'
_symmetry_space_group_name_H-M 'P 1 21/n 1'
_atom_sites_solution_hydrogens geom
_atom_sites_solution_primary direct
_atom_sites_solution_secondary difmap
_audit_creation_method SHELXL-97
_cell_angle_alpha 90.000(5)
_cell_angle_beta 90.002(5)
_cell_angle_gamma 90.000(5)
_cell_formula_units_Z 4
_cell_length_a 8.605(5)
_cell_length_b 30.762(5)
_cell_length_c 11.638(5)
_cell_measurement_temperature 100(2)
_cell_volume 3081(2)
_computing_cell_refinement 'SAINT (Bruker, 2002)'
_computing_data_collection 'SAINT (Bruker, 2002)'
_computing_data_reduction 'SAINT (Bruker, 2002)'
_computing_molecular_graphics ORTEP-3
_computing_publication_material SHELXL-97
_computing_structure_refinement 'SHELXL-97 (Sheldrick, 1997)'
_computing_structure_solution 'SHELXTL (Bruker, 2002)'
_diffrn_ambient_temperature 100(2)
_diffrn_measured_fraction_theta_full 0.996
_diffrn_measured_fraction_theta_max 0.996
_diffrn_measurement_device_type 'CCD area detector'
_diffrn_measurement_method 'Omega scans'
_diffrn_radiation_monochromator graphite
_diffrn_radiation_source 'fine-focus sealed tube'
_diffrn_radiation_type MoK\a
_diffrn_radiation_wavelength 0.71069
_diffrn_reflns_av_R_equivalents 0.0784
_diffrn_reflns_av_sigmaI/netI 0.0894
_diffrn_reflns_limit_h_max 9
_diffrn_reflns_limit_h_min -10
_diffrn_reflns_limit_k_max 37
_diffrn_reflns_limit_k_min -33
_diffrn_reflns_limit_l_max 14
_diffrn_reflns_limit_l_min -14
_diffrn_reflns_number 17014
_diffrn_reflns_theta_full 26.00
_diffrn_reflns_theta_max 26.00
_diffrn_reflns_theta_min 2.19
_exptl_absorpt_coefficient_mu 0.723
_exptl_absorpt_correction_T_max 0.958
_exptl_absorpt_correction_T_min 0.944
_exptl_absorpt_correction_type empirical
_exptl_absorpt_process_details 'SADABS (Bruker, 2002)'
_exptl_crystal_colour green
_exptl_crystal_density_diffrn 1.408
_exptl_crystal_description needle
_exptl_crystal_F_000 1368
_exptl_crystal_size_max 0.08
_exptl_crystal_size_mid 0.07
_exptl_crystal_size_min 0.06
_refine_diff_density_max 2.436
_refine_diff_density_min -2.031
_refine_diff_density_rms 0.210
_refine_ls_extinction_method none
_refine_ls_goodness_of_fit_ref 1.223
_refine_ls_hydrogen_treatment constr
_refine_ls_matrix_type full
_refine_ls_number_parameters 325
_refine_ls_number_reflns 6037
_refine_ls_number_restraints 0
_refine_ls_restrained_S_all 1.223
_refine_ls_R_factor_all 0.1496
_refine_ls_R_factor_gt 0.1282
_refine_ls_shift/su_max 0.000
_refine_ls_shift/su_mean 0.000
_refine_ls_structure_factor_coef Fsqd
_refine_ls_weighting_details 'calc w=1/[\s^2^(Fo^2^)+(0.0001P)^2^+120.2561P] where P=(Fo^2^+2Fc^2^)/3'
_refine_ls_weighting_scheme calc
_refine_ls_wR_factor_gt 0.2992
_refine_ls_wR_factor_ref 0.3076
_reflns_number_gt 4773
_reflns_number_total 6037
_reflns_threshold_expression >2sigma(I)
_cod_data_source_file ic4002576_si_002_3.cif
_cod_data_source_block 20janb_complex4
_cod_database_code 4334707

loop_
_symmetry_equiv_pos_as_xyz
'x, y, z'
'-x+1/2, y+1/2, -z+1/2'
'-x, -y, -z'
'x-1/2, -y-1/2, z-1/2'

loop_
_atom_site_label
_atom_site_type_symbol
_atom_site_fract_x
_atom_site_fract_y
_atom_site_fract_z
_atom_site_U_iso_or_equiv
_atom_site_adp_type
_atom_site_occupancy
_atom_site_symmetry_multiplicity
_atom_site_calc_flag
_atom_site_refinement_flags
C1 C 1.0491(18) 0.1196(5) 0.5342(14) 0.035(4) Uani 1 1 d .
C2 C 1.0372(15) 0.1229(4) 0.4085(12) 0.024(3) Uani 1 1 d .
C3 C 1.1631(17) 0.1109(4) 0.3430(12) 0.025(3) Uani 1 1 d .
C4 C 1.2951(18) 0.0949(5) 0.3970(12) 0.030(3) Uani 1 1 d .
C5 C 0.7316(17) 0.1168(5) -0.0930(15) 0.033(4) Uani 1 1 d .
C6 C 0.708(2) 0.1093(5) -0.2022(15) 0.043(4) Uani 1 1 d .
H6 H 0.7905 0.0993 -0.2467 0.051 Uiso 1 1 calc R
C7 C 0.5701(19) 0.1153(5) -0.2522(13) 0.034(4) Uani 1 1 d .
H7 H 0.5575 0.1093 -0.3299 0.041 Uiso 1 1 calc R
C8 C 0.4394(19) 0.1314(5) -0.1852(17) 0.046(5) Uani 1 1 d .
H8 H 0.3427 0.1366 -0.2183 0.055 Uiso 1 1 calc R
C9 C 0.466(2) 0.1384(5) -0.0732(15) 0.044(4) Uani 1 1 d .
H9 H 0.3827 0.1474 -0.0281 0.052 Uiso 1 1 calc R
C10 C 0.612(2) 0.1329(5) -0.0189(13) 0.036(4) Uani 1 1 d .
C11 C 0.6487(17) 0.0359(5) 0.2129(12) 0.031(3) Uani 1 1 d .
H11A H 0.6739 0.0478 0.1380 0.037 Uiso 1 1 calc R
H11B H 0.6603 0.0592 0.2685 0.037 Uiso 1 1 calc R
C12 C 0.480(2) 0.0223(7) 0.2116(19) 0.062(6) Uani 1 1 d .
H12A H 0.4161 0.0469 0.1918 0.093 Uiso 1 1 calc R
H12B H 0.4506 0.0118 0.2862 0.093 Uiso 1 1 calc R
H12C H 0.4650 -0.0003 0.1558 0.093 Uiso 1 1 calc R
C13 C 0.7512(17) -0.0374(5) 0.1602(14) 0.035(4) Uani 1 1 d .
H13A H 0.6494 -0.0505 0.1699 0.042 Uiso 1 1 calc R
H13B H 0.8285 -0.0589 0.1810 0.042 Uiso 1 1 calc R
C14 C 0.773(2) -0.0247(6) 0.0332(15) 0.051(5) Uani 1 1 d .
H14A H 0.7630 -0.0501 -0.0142 0.077 Uiso 1 1 calc R
H14B H 0.8747 -0.0124 0.0228 0.077 Uiso 1 1 calc R
H14C H 0.6957 -0.0038 0.0118 0.077 Uiso 1 1 calc R
C15 C 0.7376(19) -0.0161(5) 0.3586(13) 0.036(4) Uani 1 1 d .
H15A H 0.8069 -0.0406 0.3704 0.043 Uiso 1 1 calc R
H15B H 0.6321 -0.0272 0.3618 0.043 Uiso 1 1 calc R
C16 C 0.760(2) 0.0152(6) 0.4562(14) 0.046(4) Uani 1 1 d .
H16A H 0.7389 0.0007 0.5276 0.070 Uiso 1 1 calc R
H16B H 0.6892 0.0392 0.4474 0.070 Uiso 1 1 calc R
H16C H 0.8645 0.0257 0.4560 0.070 Uiso 1 1 calc R
C17 C 0.9193(17) 0.0224(5) 0.2297(12) 0.029(3) Uani 1 1 d .
H17A H 0.9256 0.0455 0.2861 0.035 Uiso 1 1 calc R
H17B H 0.9254 0.0358 0.1544 0.035 Uiso 1 1 calc R
C18 C 1.0605(15) -0.0067(5) 0.2447(13) 0.030(3) Uani 1 1 d .
H18A H 1.1533 0.0102 0.2352 0.045 Uiso 1 1 calc R
H18B H 1.0581 -0.0295 0.1881 0.045 Uiso 1 1 calc R
H18C H 1.0592 -0.0193 0.3201 0.045 Uiso 1 1 calc R
C19 C 1.2568(16) 0.2706(4) 0.3783(12) 0.026(3) Uani 1 1 d .
H19A H 1.2411 0.2986 0.3417 0.031 Uiso 1 1 calc R
H19B H 1.2884 0.2760 0.4569 0.031 Uiso 1 1 calc R
C20 C 1.1031(17) 0.2466(5) 0.3801(13) 0.035(4) Uani 1 1 d .
H20A H 1.0274 0.2637 0.4206 0.053 Uiso 1 1 calc R
H20B H 1.1160 0.2192 0.4181 0.053 Uiso 1 1 calc R
H20C H 1.0683 0.2419 0.3028 0.053 Uiso 1 1 calc R
C21 C 1.3474(18) 0.2413(5) 0.1911(12) 0.031(3) Uani 1 1 d .
H21A H 1.4295 0.2243 0.1558 0.037 Uiso 1 1 calc R
H21B H 1.2523 0.2245 0.1858 0.037 Uiso 1 1 calc R
C22 C 1.327(2) 0.2822(6) 0.1237(14) 0.044(4) Uani 1 1 d .
H22A H 1.3037 0.2751 0.0453 0.066 Uiso 1 1 calc R
H22B H 1.4214 0.2989 0.1267 0.066 Uiso 1 1 calc R
H22C H 1.2435 0.2989 0.1558 0.066 Uiso 1 1 calc R
C23 C 1.5279(15) 0.2756(5) 0.3338(14) 0.030(3) Uani 1 1 d .
H23A H 1.5479 0.2782 0.4156 0.036 Uiso 1 1 calc R
H23B H 1.5044 0.3045 0.3051 0.036 Uiso 1 1 calc R
C24 C 1.6740(17) 0.2600(5) 0.2765(15) 0.040(4) Uani 1 1 d .
H24A H 1.7571 0.2799 0.2925 0.060 Uiso 1 1 calc R
H24B H 1.6577 0.2584 0.1950 0.060 Uiso 1 1 calc R
H24C H 1.7005 0.2317 0.3053 0.060 Uiso 1 1 calc R
C25 C 1.4112(17) 0.2031(4) 0.3648(12) 0.029(3) Uani 1 1 d .
H25A H 1.5037 0.1910 0.3298 0.034 Uiso 1 1 calc R
H25B H 1.3240 0.1851 0.3421 0.034 Uiso 1 1 calc R
C26 C 1.429(2) 0.2005(6) 0.4945(14) 0.049(5) Uani 1 1 d .
H26A H 1.4440 0.1708 0.5169 0.074 Uiso 1 1 calc R
H26B H 1.3362 0.2115 0.5305 0.074 Uiso 1 1 calc R
H26C H 1.5163 0.2176 0.5182 0.074 Uiso 1 1 calc R
N1 N 1.0539(16) 0.1165(5) 0.6316(11) 0.042(3) Uani 1 1 d .
N2 N 1.4086(16) 0.0822(4) 0.4396(12) 0.039(3) Uani 1 1 d .
N3 N 0.7656(13) 0.0016(4) 0.2405(9) 0.024(2) Uani 1 1 d .
N4 N 1.3867(14) 0.2475(4) 0.3176(10) 0.026(3) Uani 1 1 d .
O1 O 0.9741(12) 0.2043(3) 0.1245(8) 0.031(2) Uani 1 1 d .
S1 S 0.8615(4) 0.14201(11) 0.3470(3) 0.0248(7) Uani 1 1 d .
S2 S 1.1566(4) 0.11425(11) 0.1928(3) 0.0253(7) Uani 1 1 d .
S3 S 0.9231(4) 0.11221(12) -0.0271(3) 0.0267(8) Uani 1 1 d .
S4 S 0.6471(4) 0.14827(12) 0.1250(3) 0.0297(8) Uani 1 1 d .
Mo1 Mo 0.92049(14) 0.15191(4) 0.14712(10) 0.0202(3) Uani 1 1 d .

loop_
_atom_site_aniso_label
_atom_site_aniso_U_11
_atom_site_aniso_U_22
_atom_site_aniso_U_33
_atom_site_aniso_U_23
_atom_site_aniso_U_13
_atom_site_aniso_U_12
C1 0.033(9) 0.036(9) 0.037(9) -0.001(7) -0.007(7) -0.011(7)
C2 0.017(6) 0.023(7) 0.031(7) 0.000(6) 0.001(5) -0.005(5)
C3 0.033(8) 0.013(6) 0.027(7) -0.001(5) -0.004(6) 0.001(5)
C4 0.034(8) 0.030(8) 0.028(7) 0.008(6) 0.006(6) -0.003(6)
C5 0.026(8) 0.019(7) 0.054(10) 0.008(7) -0.010(7) -0.006(6)
C6 0.051(11) 0.029(8) 0.048(10) 0.002(7) 0.019(8) -0.002(7)
C7 0.045(9) 0.030(8) 0.028(8) 0.000(6) -0.019(7) -0.007(7)
C8 0.034(9) 0.031(9) 0.073(13) -0.021(9) -0.019(8) 0.012(7)
C9 0.048(10) 0.034(9) 0.050(10) -0.001(8) 0.008(8) 0.005(7)
C10 0.045(10) 0.032(8) 0.032(8) -0.003(7) -0.002(7) -0.007(7)
C11 0.030(8) 0.037(8) 0.025(7) -0.004(6) 0.003(6) 0.009(6)
C12 0.032(10) 0.076(14) 0.077(14) -0.026(12) -0.017(9) 0.021(10)
C13 0.023(8) 0.029(8) 0.052(10) -0.010(7) -0.003(7) -0.001(6)
C14 0.063(12) 0.049(11) 0.042(10) -0.011(8) -0.003(9) 0.002(9)
C15 0.036(9) 0.031(8) 0.040(9) 0.009(7) -0.001(7) -0.004(7)
C16 0.049(11) 0.058(11) 0.033(9) -0.001(8) -0.011(8) 0.000(9)
C17 0.037(8) 0.023(7) 0.027(7) 0.001(6) 0.007(6) -0.001(6)
C18 0.015(7) 0.036(8) 0.039(8) -0.001(7) -0.007(6) 0.003(6)
C19 0.029(7) 0.018(7) 0.032(8) -0.002(6) 0.003(6) 0.005(6)
C20 0.024(8) 0.043(9) 0.038(9) -0.010(7) 0.009(6) -0.005(7)
C21 0.030(8) 0.031(8) 0.031(8) -0.010(6) 0.004(6) 0.002(6)
C22 0.048(11) 0.046(10) 0.038(9) -0.007(8) -0.011(8) 0.012(8)
C23 0.018(7) 0.021(7) 0.052(10) 0.001(7) 0.001(6) -0.005(5)
C24 0.024(8) 0.038(9) 0.058(11) -0.008(8) 0.006(7) -0.002(7)
C25 0.031(8) 0.020(7) 0.035(8) -0.005(6) 0.007(6) -0.001(6)
C26 0.076(14) 0.032(9) 0.039(10) -0.002(8) -0.008(9) 0.007(9)
N1 0.046(8) 0.053(9) 0.026(7) 0.007(6) 0.001(6) 0.015(7)
N2 0.036(8) 0.041(8) 0.040(8) 0.000(6) -0.007(6) 0.002(6)
N3 0.017(6) 0.033(6) 0.023(6) -0.005(5) 0.003(4) 0.002(5)
N4 0.030(7) 0.021(6) 0.028(6) -0.008(5) 0.006(5) -0.006(5)
O1 0.033(6) 0.029(5) 0.030(5) 0.005(4) -0.003(4) -0.003(4)
S1 0.0282(18) 0.0211(17) 0.0251(17) -0.0001(13) 0.0026(14) 0.0035(13)
S2 0.0251(17) 0.0268(18) 0.0241(17) -0.0003(14) 0.0005(13) 0.0011(14)
S3 0.0308(19) 0.0271(18) 0.0221(16) -0.0027(14) 0.0004(14) -0.0014(14)
S4 0.0218(17) 0.0285(19) 0.039(2) -0.0001(16) 0.0013(15) 0.0020(14)
Mo1 0.0213(6) 0.0183(5) 0.0210(6) 0.0018(5) 0.0006(4) -0.0004(5)

loop_
_atom_type_symbol
_atom_type_description
_atom_type_scat_dispersion_real
_atom_type_scat_dispersion_imag
_atom_type_scat_source
C C 0.0033 0.0016 'International Tables Vol C Tables 4.2.6.8 and 6.1.1.4'
H H 0.0000 0.0000 'International Tables Vol C Tables 4.2.6.8 and 6.1.1.4'
N N 0.0061 0.0033 'International Tables Vol C Tables 4.2.6.8 and 6.1.1.4'
O O 0.0106 0.0060 'International Tables Vol C Tables 4.2.6.8 and 6.1.1.4'
S S 0.1246 0.1234 'International Tables Vol C Tables 4.2.6.8 and 6.1.1.4'
Mo Mo -1.6832 0.6857 'International Tables Vol C Tables 4.2.6.8 and 6.1.1.4'

loop_
_geom_angle_atom_site_label_1
_geom_angle_atom_site_label_2
_geom_angle_atom_site_label_3
_geom_angle
N1 C1 C2 177.9(17)
C3 C2 C1 118.6(13)
C3 C2 S1 122.5(11)
C1 C2 S1 118.9(11)
C2 C3 C4 119.3(13)
C2 C3 S2 120.8(11)
C4 C3 S2 119.9(11)
N2 C4 C3 177.8(16)
C6 C5 C10 122.4(15)
C6 C5 S3 122.3(14)
C10 C5 S3 115.1(12)
C5 C6 C7 122.4(16)
C5 C6 H6 118.8
C7 C6 H6 118.8
C6 C7 C8 120.1(15)
C6 C7 H7 119.9
C8 C7 H7 119.9
C9 C8 C7 116.3(15)
C9 C8 H8 121.8
C7 C8 H8 121.8
C8 C9 C10 124.5(16)
C8 C9 H9 117.8
C10 C9 H9 117.8
C9 C10 C5 114.2(14)
C9 C10 S4 122.9(13)
C5 C10 S4 122.7(12)
N3 C11 C12 117.1(14)
N3 C11 H11A 108.0
C12 C11 H11A 108.0
N3 C11 H11B 108.0
C12 C11 H11B 108.0
H11A C11 H11B 107.3
C11 C12 H12A 109.5
C11 C12 H12B 109.5
H12A C12 H12B 109.5
C11 C12 H12C 109.5
H12A C12 H12C 109.5
H12B C12 H12C 109.5
N3 C13 C14 112.2(13)
N3 C13 H13A 109.2
C14 C13 H13A 109.2
N3 C13 H13B 109.2
C14 C13 H13B 109.2
H13A C13 H13B 107.9
C13 C14 H14A 109.5
C13 C14 H14B 109.5
H14A C14 H14B 109.5
C13 C14 H14C 109.5
H14A C14 H14C 109.5
H14B C14 H14C 109.5
N3 C15 C16 116.1(13)
N3 C15 H15A 108.3
C16 C15 H15A 108.3
N3 C15 H15B 108.3
C16 C15 H15B 108.3
H15A C15 H15B 107.4
C15 C16 H16A 109.5
C15 C16 H16B 109.5
H16A C16 H16B 109.5
C15 C16 H16C 109.5
H16A C16 H16C 109.5
H16B C16 H16C 109.5
N3 C17 C18 116.9(12)
N3 C17 H17A 108.1
C18 C17 H17A 108.1
N3 C17 H17B 108.1
C18 C17 H17B 108.1
H17A C17 H17B 107.3
C17 C18 H18A 109.5
C17 C18 H18B 109.5
H18A C18 H18B 109.5
C17 C18 H18C 109.5
H18A C18 H18C 109.5
H18B C18 H18C 109.5
N4 C19 C20 115.4(11)
N4 C19 H19A 108.4
C20 C19 H19A 108.4
N4 C19 H19B 108.4
C20 C19 H19B 108.4
H19A C19 H19B 107.5
C19 C20 H20A 109.5
C19 C20 H20B 109.5
H20A C20 H20B 109.5
C19 C20 H20C 109.5
H20A C20 H20C 109.5
H20B C20 H20C 109.5
C22 C21 N4 115.3(12)
C22 C21 H21A 108.5
N4 C21 H21A 108.5
C22 C21 H21B 108.5
N4 C21 H21B 108.5
H21A C21 H21B 107.5
C21 C22 H22A 109.5
C21 C22 H22B 109.5
H22A C22 H22B 109.5
C21 C22 H22C 109.5
H22A C22 H22C 109.5
H22B C22 H22C 109.5
N4 C23 C24 115.9(12)
N4 C23 H23A 108.3
C24 C23 H23A 108.3
N4 C23 H23B 108.3
C24 C23 H23B 108.3
H23A C23 H23B 107.4
C23 C24 H24A 109.5
C23 C24 H24B 109.5
H24A C24 H24B 109.5
C23 C24 H24C 109.5
H24A C24 H24C 109.5
H24B C24 H24C 109.5
N4 C25 C26 115.4(12)
N4 C25 H25A 108.4
C26 C25 H25A 108.4
N4 C25 H25B 108.4
C26 C25 H25B 108.4
H25A C25 H25B 107.5
C25 C26 H26A 109.5
C25 C26 H26B 109.5
H26A C26 H26B 109.5
C25 C26 H26C 109.5
H26A C26 H26C 109.5
H26B C26 H26C 109.5
C17 N3 C11 106.3(11)
C17 N3 C15 112.4(11)
C11 N3 C15 110.3(11)
C17 N3 C13 111.2(10)
C11 N3 C13 111.7(11)
C15 N3 C13 105.2(11)
C25 N4 C23 111.5(11)
C25 N4 C19 111.4(11)
C23 N4 C19 105.8(10)
C25 N4 C21 105.8(10)
C23 N4 C21 111.9(11)
C19 N4 C21 110.5(11)
C2 S1 Mo1 104.6(5)
C3 S2 Mo1 106.0(5)
C5 S3 Mo1 108.1(6)
C10 S4 Mo1 106.6(6)
O1 Mo1 S3 110.8(4)
O1 Mo1 S4 107.3(4)
S3 Mo1 S4 83.79(13)
O1 Mo1 S2 105.2(4)
S3 Mo1 S2 86.15(13)
S4 Mo1 S2 147.39(13)
O1 Mo1 S1 109.2(3)
S3 Mo1 S1 140.06(13)
S4 Mo1 S1 83.66(13)
S2 Mo1 S1 84.42(12)

loop_
_geom_bond_atom_site_label_1
_geom_bond_atom_site_label_2
_geom_bond_distance
C1 N1 1.138(19)
C1 C2 1.47(2)
C2 C3 1.374(19)
C2 S1 1.773(14)
C3 C4 1.39(2)
C3 S2 1.751(14)
C4 N2 1.163(19)
C5 C6 1.31(2)
C5 C10 1.43(2)
C5 S3 1.823(15)
C6 C7 1.34(2)
C6 H6 0.9300
C7 C8 1.46(2)
C7 H7 0.9300
C8 C9 1.34(2)
C8 H8 0.9300
C9 C10 1.42(2)
C9 H9 0.9300
C10 S4 1.766(16)
C11 N3 1.491(18)
C11 C12 1.51(2)
C11 H11A 0.9700
C11 H11B 0.9700
C12 H12A 0.9600
C12 H12B 0.9600
C12 H12C 0.9600
C13 N3 1.528(18)
C13 C14 1.54(2)
C13 H13A 0.9700
C13 H13B 0.9700
C14 H14A 0.9600
C14 H14B 0.9600
C14 H14C 0.9600
C15 N3 1.498(18)
C15 C16 1.50(2)
C15 H15A 0.9700
C15 H15B 0.9700
C16 H16A 0.9600
C16 H16B 0.9600
C16 H16C 0.9600
C17 N3 1.474(18)
C17 C18 1.519(19)
C17 H17A 0.9700
C17 H17B 0.9700
C18 H18A 0.9600
C18 H18B 0.9600
C18 H18C 0.9600
C19 N4 1.500(17)
C19 C20 1.514(19)
C19 H19A 0.9700
C19 H19B 0.9700
C20 H20A 0.9600
C20 H20B 0.9600
C20 H20C 0.9600
C21 C22 1.49(2)
C21 N4 1.523(18)
C21 H21A 0.9700
C21 H21B 0.9700
C22 H22A 0.9600
C22 H22B 0.9600
C22 H22C 0.9600
C23 N4 1.502(17)
C23 C24 1.50(2)
C23 H23A 0.9700
C23 H23B 0.9700
C24 H24A 0.9600
C24 H24B 0.9600
C24 H24C 0.9600
C25 N4 1.487(18)
C25 C26 1.52(2)
C25 H25A 0.9700
C25 H25B 0.9700
C26 H26A 0.9600
C26 H26B 0.9600
C26 H26C 0.9600
O1 Mo1 1.696(10)
S1 Mo1 2.401(4)
S2 Mo1 2.399(4)
S3 Mo1 2.367(4)
S4 Mo1 2.369(4)
